data_7215594
loop_
_publ_author_name
'Kaiser, Carlos R.'
'Pais, Karla C.'
'de Souza, Marcus V. N.'
'Wardell, James L.'
'Wardell, Solange M. S. V.'
'Tiekink, Edward R. T.'

_publ_section_title
;
 Assessing the persistence of the N--H&#x22EF;N hydrogen bonding leading
 to supramolecular chains in molecules related to the anti-malarial drug,
 chloroquine
;
_journal_coden_ASTM CRECF4
_journal_issue 6
_journal_name_full CrystEngComm
_journal_page_first 1133
_journal_page_last 1140
_journal_paper_doi 10.1039/b823058g
_journal_volume 11
_journal_year 2009
_chemical_formula_moiety 'C11 H10 Cl2 N2'
_chemical_formula_sum 'C11 H10 Cl2 N2'
_chemical_formula_weight 241.11
_space_group_IT_number 9
_symmetry_cell_setting monoclinic
_symmetry_space_group_name_Hall 'C -2yc'
_symmetry_space_group_name_H-M 'C 1 c 1'
_atom_sites_solution_hydrogens geom
_atom_sites_solution_primary direct
_atom_sites_solution_secondary difmap
_audit_creation_method SHELXL-97
_cell_angle_alpha 90
_cell_angle_beta 100.024(2)
_cell_angle_gamma 90
_cell_formula_units_Z 4
_cell_length_a 4.6442(12)
_cell_length_b 17.670(4)
_cell_length_c 13.313(3)
_cell_measurement_reflns_used 967
_cell_measurement_temperature 120(2)
_cell_measurement_theta_max 25.6
_cell_measurement_theta_min 4.5
_cell_volume 1075.8(4)
_computing_cell_refinement 'SAINT, Bruker'
_computing_data_collection 'APEX2, Bruker'
_computing_data_reduction 'SAINT, Bruker'
_computing_molecular_graphics 'ORTEPII (Johnson, 1976) and DIAMOND (Crystal Impact, 2006'
_computing_publication_material SHELXL97
_computing_structure_refinement 'SHELXL97 (Sheldrick, 1997)'
_computing_structure_solution 'SHELXS97 (Sheldrick, 1997)'
_diffrn_ambient_temperature 120(2)
_diffrn_measured_fraction_theta_full 0.961
_diffrn_measured_fraction_theta_max 0.961
_diffrn_measurement_device_type 'Bruker SMART APEX2 CCD diffractometer'
_diffrn_measurement_method 'fine-slice \w scans'
_diffrn_radiation_monochromator 'silicon 111'
_diffrn_radiation_source 'Daresbury SRS station 9.8'
_diffrn_radiation_type synchrotron
_diffrn_radiation_wavelength 0.69050
_diffrn_reflns_av_R_equivalents 0.038
_diffrn_reflns_av_sigmaI/netI 0.058
_diffrn_reflns_limit_h_max 5
_diffrn_reflns_limit_h_min -5
_diffrn_reflns_limit_k_max 21
_diffrn_reflns_limit_k_min -21
_diffrn_reflns_limit_l_max 16
_diffrn_reflns_limit_l_min -16
_diffrn_reflns_number 3681
_diffrn_reflns_theta_full 25.0
_diffrn_reflns_theta_max 25.0
_diffrn_reflns_theta_min 4.5
_diffrn_standards_decay_% 5
_diffrn_standards_number 0
_exptl_absorpt_coefficient_mu 0.568
_exptl_absorpt_correction_T_max 1
_exptl_absorpt_correction_T_min 0.733
_exptl_absorpt_correction_type multi-scan
_exptl_absorpt_process_details 'SADABS V2.10 (Sheldrick, 2003)'
_exptl_crystal_colour colourless
_exptl_crystal_density_diffrn 1.489
_exptl_crystal_density_method 'not measured'
_exptl_crystal_description needle
_exptl_crystal_F_000 496
_exptl_crystal_size_max 0.18
_exptl_crystal_size_mid 0.02
_exptl_crystal_size_min 0.01
_refine_diff_density_max 0.41
_refine_diff_density_min -0.35
_refine_diff_density_rms 0.097
_refine_ls_abs_structure_details 'Flack H D (1983), Acta Cryst. A39, 876-881'
_refine_ls_abs_structure_Flack 0.13(7)
_refine_ls_extinction_method none
_refine_ls_goodness_of_fit_ref 1.11
_refine_ls_hydrogen_treatment constr
_refine_ls_matrix_type full
_refine_ls_number_parameters 139
_refine_ls_number_reflns 1913
_refine_ls_number_restraints 3
_refine_ls_restrained_S_all 1.11
_refine_ls_R_factor_all 0.038
_refine_ls_R_factor_gt 0.038
_refine_ls_shift/su_max <0.001
_refine_ls_shift/su_mean 0.000
_refine_ls_structure_factor_coef Fsqd
_refine_ls_weighting_details 'calc w=1/[\s^2^(Fo^2^)+(0.0679P)^2^+0.0079P] where P=(Fo^2^+2Fc^2^)/3'
_refine_ls_weighting_scheme calc
_refine_ls_wR_factor_gt 0.104
_refine_ls_wR_factor_ref 0.105
_reflns_number_gt 1889
_reflns_number_total 1913
_reflns_threshold_expression I>2\s(I)
_cod_duplicate_entry 7200869
_cod_data_source_file b823058g.txt
_cod_data_source_block Cl
_cod_depositor_comments
;
 Updated bibliographic information.

 Antanas Vaitkus,
 2019-09-17

 Marked entry as a duplicate of entry 7200869.

 Antanas Vaitkus,
 2019-09-17
;
_cod_original_sg_symbol_Hall 'C -2yc '
_cod_original_sg_symbol_H-M 'C c'
_cod_database_code 7215594

loop_
_symmetry_equiv_pos_as_xyz
'x, y, z'
'x, -y, z+1/2'
'x+1/2, y+1/2, z'
'x+1/2, -y+1/2, z+1/2'

loop_
_atom_site_label
_atom_site_type_symbol
_atom_site_fract_x
_atom_site_fract_y
_atom_site_fract_z
_atom_site_U_iso_or_equiv
_atom_site_adp_type
_atom_site_occupancy
_atom_site_symmetry_multiplicity
_atom_site_calc_flag
_atom_site_refinement_flags
Cl1 Cl -0.03321(12) 0.30872(4) 0.34632(5) 0.0233(2) Uani 1 1 d .
Cl2 Cl 0.56584(13) 0.73633(4) 0.05279(5) 0.0222(2) Uani 1 1 d .
N1 N 0.7012(6) 0.51598(14) 0.46306(18) 0.0208(5) Uani 1 1 d .
N2 N 0.7814(5) 0.57656(13) 0.16188(16) 0.0176(5) Uani 1 1 d D
H2N H 0.7206 0.5450 0.1115 0.021 Uiso 1 1 d D
C1 C 0.8708(7) 0.57170(17) 0.4416(2) 0.0220(6) Uani 1 1 d .
H1 H 0.9791 0.5983 0.4978 0.026 Uiso 1 1 calc R
C2 C 0.9061(6) 0.59516(15) 0.3444(2) 0.0192(6) Uani 1 1 d .
H2 H 1.0317 0.6364 0.3365 0.023 Uiso 1 1 calc R
C3 C 0.7552(6) 0.55756(15) 0.2588(2) 0.0165(5) Uani 1 1 d .
C4 C 0.5637(6) 0.49765(15) 0.2775(2) 0.0156(5) Uani 1 1 d .
C5 C 0.3887(6) 0.45626(16) 0.1982(2) 0.0185(6) Uani 1 1 d .
H5 H 0.3977 0.4680 0.1292 0.022 Uiso 1 1 calc R
C6 C 0.2072(6) 0.39983(16) 0.2194(2) 0.0200(6) Uani 1 1 d .
H6 H 0.0912 0.3727 0.1654 0.024 Uiso 1 1 calc R
C7 C 0.1927(6) 0.38221(16) 0.3206(2) 0.0173(6) Uani 1 1 d .
C8 C 0.3564(6) 0.42090(15) 0.4002(2) 0.0175(6) Uani 1 1 d .
H8 H 0.3431 0.4082 0.4686 0.021 Uiso 1 1 calc R
C9 C 0.5437(6) 0.47943(15) 0.3799(2) 0.0161(5) Uani 1 1 d .
C10 C 0.9815(6) 0.63476(16) 0.1396(2) 0.0190(6) Uani 1 1 d .
H10A H 1.0169 0.6275 0.0690 0.023 Uiso 1 1 calc R
H10B H 1.1708 0.6283 0.1861 0.023 Uiso 1 1 calc R
C11 C 0.8739(6) 0.71497(16) 0.1501(2) 0.0195(6) Uani 1 1 d .
H11A H 1.0342 0.7510 0.1453 0.023 Uiso 1 1 calc R
H11B H 0.8176 0.7212 0.2180 0.023 Uiso 1 1 calc R

loop_
_atom_site_aniso_label
_atom_site_aniso_U_11
_atom_site_aniso_U_22
_atom_site_aniso_U_33
_atom_site_aniso_U_23
_atom_site_aniso_U_13
_atom_site_aniso_U_12
Cl1 0.0253(4) 0.0239(4) 0.0217(3) 0.0016(3) 0.0066(3) -0.0048(3)
Cl2 0.0256(4) 0.0182(3) 0.0216(4) -0.0001(3) 0.0008(2) 0.0026(3)
N1 0.0305(13) 0.0192(12) 0.0118(12) -0.0016(10) 0.0012(9) -0.0012(11)
N2 0.0236(11) 0.0167(11) 0.0125(12) 0.0017(9) 0.0033(9) 0.0017(9)
C1 0.0302(14) 0.0204(14) 0.0134(13) -0.0036(11) -0.0015(11) -0.0023(12)
C2 0.0221(15) 0.0180(13) 0.0169(13) 0.0024(11) 0.0019(11) 0.0005(11)
C3 0.0206(12) 0.0158(12) 0.0132(13) -0.0006(10) 0.0035(10) 0.0027(10)
C4 0.0207(13) 0.0150(12) 0.0114(13) 0.0014(10) 0.0039(10) 0.0059(10)
C5 0.0265(14) 0.0189(14) 0.0106(12) 0.0002(10) 0.0042(10) 0.0024(10)
C6 0.0223(14) 0.0214(14) 0.0147(13) -0.0018(11) -0.0010(10) 0.0008(11)
C7 0.0177(13) 0.0161(13) 0.0181(14) -0.0008(10) 0.0034(10) 0.0004(10)
C8 0.0226(13) 0.0198(14) 0.0112(12) 0.0015(11) 0.0060(10) 0.0045(11)
C9 0.0207(13) 0.0158(12) 0.0114(13) -0.0001(10) 0.0021(10) 0.0049(10)
C10 0.0211(13) 0.0207(13) 0.0171(12) 0.0038(11) 0.0085(11) 0.0033(11)
C11 0.0202(13) 0.0212(14) 0.0165(14) 0.0015(11) 0.0016(10) -0.0005(11)

loop_
_atom_type_symbol
_atom_type_description
_atom_type_scat_dispersion_real
_atom_type_scat_dispersion_imag
_atom_type_scat_source
C C 0.0033 0.0016 'International Tables Vol C Tables 4.2.6.8 and 6.1.1.4'
H H 0.0000 0.0000 'International Tables Vol C Tables 4.2.6.8 and 6.1.1.4'
Cl Cl 0.1484 0.1585 'International Tables Vol C Tables 4.2.6.8 and 6.1.1.4'
N N 0.0061 0.0033 'International Tables Vol C Tables 4.2.6.8 and 6.1.1.4'

loop_
_geom_angle_atom_site_label_1
_geom_angle_atom_site_label_2
_geom_angle_atom_site_label_3
_geom_angle
C1 N1 C9 115.3(2)
C3 N2 C10 122.4(2)
C3 N2 H2N 119.8
C10 N2 H2N 115.1
N1 C1 C2 126.3(3)
N1 C1 H1 116.8
C2 C1 H1 116.8
C1 C2 C3 119.4(3)
C1 C2 H2 120.3
C3 C2 H2 120.3
N2 C3 C2 122.8(2)
N2 C3 C4 120.6(2)
C2 C3 C4 116.7(2)
C5 C4 C9 118.2(3)
C5 C4 C3 123.0(3)
C9 C4 C3 118.7(2)
C6 C5 C4 121.1(3)
C6 C5 H5 119.4
C4 C5 H5 119.4
C5 C6 C7 119.8(3)
C5 C6 H6 120.1
C7 C6 H6 120.1
C8 C7 C6 121.4(3)
C8 C7 Cl1 119.4(2)
C6 C7 Cl1 119.3(2)
C7 C8 C9 119.7(3)
C7 C8 H8 120.2
C9 C8 H8 120.2
N1 C9 C8 116.7(2)
N1 C9 C4 123.5(3)
C8 C9 C4 119.8(2)
N2 C10 C11 114.2(2)
N2 C10 H10A 108.7
C11 C10 H10A 108.7
N2 C10 H10B 108.7
C11 C10 H10B 108.7
H10A C10 H10B 107.6
C10 C11 Cl2 111.3(2)
C10 C11 H11A 109.4
Cl2 C11 H11A 109.4
C10 C11 H11B 109.4
Cl2 C11 H11B 109.4
H11A C11 H11B 108.0

loop_
_geom_bond_atom_site_label_1
_geom_bond_atom_site_label_2
_geom_bond_distance
Cl1 C7 1.741(3)
Cl2 C11 1.795(3)
N1 C1 1.323(4)
N1 C9 1.377(4)
N2 C3 1.359(4)
N2 C10 1.451(3)
N2 H2N 0.8800
C1 C2 1.395(4)
C1 H1 0.9500
C2 C3 1.397(4)
C2 H2 0.9500
C3 C4 1.432(4)
C4 C5 1.418(4)
C4 C9 1.420(4)
C5 C6 1.366(4)
C5 H5 0.9500
C6 C7 1.395(4)
C6 H6 0.9500
C7 C8 1.374(4)
C8 C9 1.408(4)
C8 H8 0.9500
C10 C11 1.517(4)
C10 H10A 0.9900
C10 H10B 0.9900
C11 H11A 0.9900
C11 H11B 0.9900

loop_
_geom_torsion_atom_site_label_1
_geom_torsion_atom_site_label_2
_geom_torsion_atom_site_label_3
_geom_torsion_atom_site_label_4
_geom_torsion
C9 N1 C1 C2 -1.0(4)
N1 C1 C2 C3 -0.8(5)
C10 N2 C3 C2 3.6(4)
C10 N2 C3 C4 -177.4(2)
C1 C2 C3 N2 -179.1(3)
C1 C2 C3 C4 1.9(4)
N2 C3 C4 C5 -1.3(4)
C2 C3 C4 C5 177.7(2)
N2 C3 C4 C9 179.8(2)
C2 C3 C4 C9 -1.2(4)
C9 C4 C5 C6 -0.6(4)
C3 C4 C5 C6 -179.5(2)
C4 C5 C6 C7 0.0(4)
C5 C6 C7 C8 0.5(4)
C5 C6 C7 Cl1 -178.5(2)
C6 C7 C8 C9 -0.2(4)
Cl1 C7 C8 C9 178.79(19)
C1 N1 C9 C8 -178.7(2)
C1 N1 C9 C4 1.7(4)
C7 C8 C9 N1 179.9(2)
C7 C8 C9 C4 -0.4(4)
C5 C4 C9 N1 -179.5(3)
C3 C4 C9 N1 -0.6(4)
C5 C4 C9 C8 0.8(4)
C3 C4 C9 C8 179.8(2)
C3 N2 C10 C11 -77.8(3)
N2 C10 C11 Cl2 -68.6(3)
